data_7014208
loop_
_publ_author_name
'Salmon, Lionel'
'Thu\'ery, Pierre'
'Ephritikhine, Michel'

_publ_section_title
;
 Synthesis and crystal structure of uranium(IV) complexes with
 compartmental Schiff bases: from mononuclear species to tri- and
 tetranuclear clusters.
;
_journal_issue 10
_journal_name_full 'Dalton transactions (Cambridge, England : 2003)'
_journal_page_first 1635
_journal_page_last 1643
_journal_paper_doi 10.1039/b403459g
_journal_year 2004
_chemical_formula_sum 'C82 H76 N6 O19 U3'
_chemical_formula_weight 2163.58
_space_group_IT_number 2
_symmetry_cell_setting triclinic
_symmetry_space_group_name_Hall '-P 1'
_symmetry_space_group_name_H-M 'P -1'
_atom_sites_solution_hydrogens geom
_atom_sites_solution_primary direct
_atom_sites_solution_secondary difmap
_audit_creation_method SHELXL-97
_cell_angle_alpha 75.846(5)
_cell_angle_beta 87.788(5)
_cell_angle_gamma 78.112(5)
_cell_formula_units_Z 2
_cell_length_a 12.7267(7)
_cell_length_b 15.4321(10)
_cell_length_c 19.6494(11)
_cell_measurement_reflns_used 24724
_cell_measurement_temperature 100(2)
_cell_measurement_theta_max 25.68
_cell_measurement_theta_min 2.71
_cell_volume 3661.4(4)
_computing_cell_refinement 'DENZO-SMN (Otwinowski & Minor, 1997)'
_computing_data_collection 'Kappa-CCD software (Nonius B.V., 1998)'
_computing_data_reduction 'DENZO-SMN (Otwinowski & Minor, 1997)'
_computing_molecular_graphics 'SHELXTL (Sheldrick, 1999)'
_computing_publication_material 'SHELXTL (Sheldrick, 1999)'
_computing_structure_refinement 'SHELXL-97 (Sheldrick, 1997)'
_computing_structure_solution 'SHELXS-97 (Sheldrick, 1990)'
_diffrn_ambient_temperature 100(2)
_diffrn_detector_area_resol_mean 18
_diffrn_measured_fraction_theta_full 0.919
_diffrn_measured_fraction_theta_max 0.919
_diffrn_measurement_device_type 'Nonius Kappa-CCD'
_diffrn_measurement_method '\f scans'
_diffrn_radiation_monochromator graphite
_diffrn_radiation_source 'fine-focus sealed tube'
_diffrn_radiation_type MoK\a
_diffrn_radiation_wavelength 0.71073
_diffrn_reflns_av_R_equivalents 0.0720
_diffrn_reflns_av_sigmaI/netI 0.1099
_diffrn_reflns_limit_h_max 15
_diffrn_reflns_limit_h_min -15
_diffrn_reflns_limit_k_max 18
_diffrn_reflns_limit_k_min -18
_diffrn_reflns_limit_l_max 23
_diffrn_reflns_limit_l_min -23
_diffrn_reflns_number 24724
_diffrn_reflns_theta_full 25.68
_diffrn_reflns_theta_max 25.68
_diffrn_reflns_theta_min 2.71
_diffrn_standards_decay_% 0
_exptl_absorpt_coefficient_mu 6.698
_exptl_absorpt_correction_T_max 0.751
_exptl_absorpt_correction_T_min 0.319
_exptl_absorpt_correction_type refdelf
_exptl_absorpt_process_details 'program DELABS from PLATON (Spek, 2000)'
_exptl_crystal_colour 'translucent dark brown'
_exptl_crystal_density_diffrn 1.962
_exptl_crystal_density_meas ?
_exptl_crystal_description platelet
_exptl_crystal_F_000 2076
_exptl_crystal_size_max 0.15
_exptl_crystal_size_mid 0.15
_exptl_crystal_size_min 0.05
_refine_diff_density_max 1.181
_refine_diff_density_min -1.496
_refine_diff_density_rms 0.160
_refine_ls_extinction_method none
_refine_ls_goodness_of_fit_ref 1.026
_refine_ls_hydrogen_treatment constr
_refine_ls_matrix_type full
_refine_ls_number_parameters 994
_refine_ls_number_reflns 12772
_refine_ls_number_restraints 0
_refine_ls_restrained_S_all 1.026
_refine_ls_R_factor_all 0.0937
_refine_ls_R_factor_gt 0.0493
_refine_ls_shift/su_max 0.000
_refine_ls_shift/su_mean 0.000
_refine_ls_structure_factor_coef Fsqd
_refine_ls_weighting_details 'calc w=1/[\s^2^(Fo^2^)] where P=(Fo^2^+2Fc^2^)/3'
_refine_ls_weighting_scheme calc
_refine_ls_wR_factor_gt 0.0891
_refine_ls_wR_factor_ref 0.1027
_reflns_number_gt 8498
_reflns_number_total 12772
_reflns_threshold_expression >2sigma(I)
_cod_data_source_file b403459g.txt
_cod_data_source_block 6.3thf
_cod_database_code 7014208

loop_
_symmetry_equiv_pos_as_xyz
'x, y, z'
'-x, -y, -z'

loop_
_atom_site_label
_atom_site_type_symbol
_atom_site_fract_x
_atom_site_fract_y
_atom_site_fract_z
_atom_site_U_iso_or_equiv
_atom_site_adp_type
_atom_site_occupancy
_atom_site_symmetry_multiplicity
_atom_site_calc_flag
_atom_site_refinement_flags
_atom_site_disorder_assembly
_atom_site_disorder_group
U1 U 0.03978(3) -0.18219(3) 0.20605(2) 0.03209(11) Uani 1 1 d . . .
U2 U 0.21483(3) -0.01002(2) 0.183116(19) 0.03129(10) Uani 1 1 d . . .
U3 U 0.33794(3) 0.15493(2) 0.262350(19) 0.03149(10) Uani 1 1 d . . .
O1A O 0.0732(5) 0.1154(4) 0.1566(3) 0.0372(16) Uani 1 1 d . . .
O2A O 0.0608(5) -0.0400(4) 0.1336(3) 0.0312(15) Uani 1 1 d . . .
O3A O 0.2127(5) -0.1619(4) 0.1753(3) 0.0329(15) Uani 1 1 d . . .
O4A O 0.3752(5) -0.1171(4) 0.2233(3) 0.0343(16) Uani 1 1 d . . .
N1A N -0.0422(6) -0.1464(5) 0.0813(4) 0.0321(19) Uani 1 1 d . . .
N2A N 0.1255(7) -0.2807(5) 0.1199(4) 0.035(2) Uani 1 1 d . . .
C1A C -0.0156(8) 0.1151(7) 0.1202(5) 0.034(2) Uani 1 1 d . . .
C2A C -0.0186(8) 0.0305(7) 0.1063(5) 0.034(2) Uani 1 1 d . . .
C3A C -0.1007(8) 0.0198(6) 0.0647(5) 0.032(2) Uani 1 1 d . . .
C4A C -0.1790(8) 0.0945(7) 0.0365(5) 0.034(2) Uani 1 1 d . . .
H4A H -0.2308 0.0898 0.0063 0.041 Uiso 1 1 calc R . .
C5A C -0.1806(7) 0.1777(7) 0.0534(5) 0.033(2) Uani 1 1 d . . .
H5A H -0.2365 0.2270 0.0372 0.040 Uiso 1 1 calc R . .
C6A C -0.0989(8) 0.1868(6) 0.0943(5) 0.030(2) Uani 1 1 d . . .
H6A H -0.1007 0.2428 0.1045 0.036 Uiso 1 1 calc R . .
C7A C -0.0962(7) -0.0677(7) 0.0467(5) 0.034(2) Uani 1 1 d . . .
H7A H -0.1350 -0.0670 0.0074 0.041 Uiso 1 1 calc R . .
C8A C -0.0381(8) -0.2249(6) 0.0531(5) 0.032(2) Uani 1 1 d . . .
C9A C -0.1134(8) -0.2307(7) 0.0067(5) 0.038(2) Uani 1 1 d . . .
H9A H -0.1735 -0.1840 -0.0055 0.046 Uiso 1 1 calc R . .
C10A C -0.0996(9) -0.3055(7) -0.0216(5) 0.046(3) Uani 1 1 d . . .
H10A H -0.1498 -0.3090 -0.0534 0.055 Uiso 1 1 calc R . .
C11A C -0.0099(9) -0.3763(7) -0.0023(5) 0.041(3) Uani 1 1 d . . .
H11A H 0.0013 -0.4262 -0.0221 0.049 Uiso 1 1 calc R . .
C12A C 0.0622(8) -0.3707(7) 0.0470(5) 0.037(2) Uani 1 1 d . . .
H12A H 0.1197 -0.4191 0.0622 0.044 Uiso 1 1 calc R . .
C13A C 0.0501(8) -0.2955(6) 0.0736(5) 0.035(2) Uani 1 1 d . . .
C14A C 0.2263(8) -0.3180(6) 0.1185(5) 0.036(2) Uani 1 1 d . . .
H14A H 0.2447 -0.3595 0.0906 0.043 Uiso 1 1 calc R . .
C15A C 0.3132(7) -0.3014(7) 0.1558(5) 0.034(2) Uani 1 1 d . . .
C16A C 0.3049(7) -0.2228(6) 0.1801(5) 0.033(2) Uani 1 1 d . . .
C17A C 0.3929(8) -0.2007(6) 0.2094(5) 0.033(2) Uani 1 1 d . . .
C18A C 0.4867(8) -0.2656(6) 0.2193(5) 0.036(2) Uani 1 1 d . . .
H18A H 0.5448 -0.2561 0.2417 0.043 Uiso 1 1 calc R . .
C19A C 0.4960(8) -0.3459(7) 0.1960(5) 0.037(2) Uani 1 1 d . . .
H19A H 0.5602 -0.3888 0.2037 0.044 Uiso 1 1 calc R . .
C20A C 0.4130(8) -0.3624(6) 0.1624(5) 0.036(2) Uani 1 1 d . . .
H20A H 0.4224 -0.4135 0.1440 0.043 Uiso 1 1 calc R . .
O1B O 0.1079(5) -0.0758(4) 0.2725(3) 0.0322(15) Uani 1 1 d . . .
O2B O 0.2096(5) 0.0593(4) 0.2842(3) 0.0328(15) Uani 1 1 d . . .
O3B O 0.4498(5) 0.0293(4) 0.3096(3) 0.0364(16) Uani 1 1 d . . .
O4B O 0.5513(5) -0.1431(4) 0.3079(3) 0.0409(17) Uani 1 1 d . . .
N1B N 0.2143(7) 0.2001(5) 0.3583(4) 0.038(2) Uani 1 1 d . . .
N2B N 0.4226(7) 0.1682(5) 0.3769(4) 0.0348(19) Uani 1 1 d . . .
C1B C 0.0609(9) -0.0157(6) 0.3111(5) 0.036(2) Uani 1 1 d . . .
C2B C 0.1152(7) 0.0523(6) 0.3194(5) 0.028(2) Uani 1 1 d . . .
C3B C 0.0707(8) 0.1113(6) 0.3622(5) 0.035(2) Uani 1 1 d . . .
C4B C -0.0271(8) 0.1043(7) 0.3937(5) 0.044(3) Uani 1 1 d . . .
H4B H -0.0560 0.1424 0.4228 0.053 Uiso 1 1 calc R . .
C5B C -0.0823(9) 0.0403(7) 0.3821(6) 0.050(3) Uani 1 1 d . . .
H5B H -0.1494 0.0373 0.4019 0.060 Uiso 1 1 calc R . .
C6B C -0.0375(9) -0.0192(7) 0.3409(5) 0.041(3) Uani 1 1 d . . .
H6B H -0.0750 -0.0619 0.3336 0.050 Uiso 1 1 calc R . .
C7B C 0.1230(8) 0.1776(7) 0.3794(5) 0.035(2) Uani 1 1 d . . .
H7B H 0.0858 0.2093 0.4105 0.042 Uiso 1 1 calc R . .
C8B C 0.2509(8) 0.2632(6) 0.3898(5) 0.033(2) Uani 1 1 d . . .
C9B C 0.1866(9) 0.3389(7) 0.4070(5) 0.039(3) Uani 1 1 d . . .
H9B H 0.1133 0.3524 0.3973 0.047 Uiso 1 1 calc R . .
C10B C 0.2299(8) 0.3934(7) 0.4381(5) 0.041(3) Uani 1 1 d . . .
H10B H 0.1866 0.4439 0.4498 0.049 Uiso 1 1 calc R . .
C11B C 0.3402(9) 0.3726(7) 0.4520(5) 0.041(3) Uani 1 1 d . . .
H11B H 0.3696 0.4085 0.4748 0.049 Uiso 1 1 calc R . .
C12B C 0.4081(9) 0.2984(7) 0.4325(5) 0.043(3) Uani 1 1 d . . .
H12B H 0.4818 0.2860 0.4406 0.052 Uiso 1 1 calc R . .
C13B C 0.3612(8) 0.2446(6) 0.4007(5) 0.034(2) Uani 1 1 d . . .
C14B C 0.4993(8) 0.1158(7) 0.4160(5) 0.038(2) Uani 1 1 d . . .
H14B H 0.5177 0.1348 0.4546 0.046 Uiso 1 1 calc R . .
C15B C 0.5605(8) 0.0299(7) 0.4063(5) 0.036(2) Uani 1 1 d . . .
C16B C 0.5308(8) -0.0121(7) 0.3552(5) 0.036(2) Uani 1 1 d . . .
C17B C 0.5845(8) -0.1000(7) 0.3540(5) 0.039(3) Uani 1 1 d . . .
C18B C 0.6712(8) -0.1429(7) 0.3982(5) 0.038(2) Uani 1 1 d . . .
H18B H 0.7090 -0.2004 0.3955 0.045 Uiso 1 1 calc R . .
C19B C 0.7023(8) -0.1005(7) 0.4469(5) 0.043(3) Uani 1 1 d . . .
H19B H 0.7613 -0.1292 0.4762 0.052 Uiso 1 1 calc R . .
C20B C 0.6468(8) -0.0180(7) 0.4514(5) 0.037(2) Uani 1 1 d . . .
H20B H 0.6664 0.0082 0.4857 0.044 Uiso 1 1 calc R . .
O1C O 0.2775(5) 0.0177(4) 0.0745(3) 0.0347(16) Uani 1 1 d . . .
O2C O 0.3473(5) 0.0943(4) 0.1643(3) 0.0329(15) Uani 1 1 d . . .
O3C O 0.2070(5) 0.2566(4) 0.2054(3) 0.0357(16) Uani 1 1 d . . .
O4C O -0.0110(5) 0.2819(5) 0.1954(4) 0.0414(17) Uani 1 1 d . . .
N1C N 0.4989(6) 0.1999(5) 0.1887(4) 0.035(2) Uani 1 1 d . . .
N2C N 0.3761(6) 0.3194(5) 0.2460(4) 0.0336(19) Uani 1 1 d . . .
C1C C 0.3538(8) 0.0645(6) 0.0521(5) 0.032(2) Uani 1 1 d . . .
C2C C 0.3936(8) 0.1063(6) 0.1006(5) 0.032(2) Uani 1 1 d . . .
C3C C 0.4787(7) 0.1545(6) 0.0788(5) 0.030(2) Uani 1 1 d . . .
C4C C 0.5146(8) 0.1656(6) 0.0104(5) 0.035(2) Uani 1 1 d . . .
H4C H 0.5683 0.1986 -0.0039 0.042 Uiso 1 1 calc R . .
C5C C 0.4719(8) 0.1283(7) -0.0371(5) 0.043(3) Uani 1 1 d . . .
H5C H 0.4968 0.1365 -0.0829 0.051 Uiso 1 1 calc R . .
C6C C 0.3926(8) 0.0792(7) -0.0162(5) 0.035(2) Uani 1 1 d . . .
H6C H 0.3640 0.0551 -0.0486 0.042 Uiso 1 1 calc R . .
C7C C 0.5250(8) 0.1953(6) 0.1254(5) 0.035(2) Uani 1 1 d . . .
H7C H 0.5822 0.2225 0.1074 0.042 Uiso 1 1 calc R . .
C8C C 0.5531(8) 0.2518(7) 0.2210(5) 0.037(2) Uani 1 1 d . . .
C9C C 0.6655(8) 0.2411(7) 0.2229(6) 0.044(3) Uani 1 1 d . . .
H9C H 0.7097 0.1979 0.2032 0.053 Uiso 1 1 calc R . .
C10C C 0.7085(9) 0.2972(8) 0.2550(6) 0.050(3) Uani 1 1 d . . .
H10C H 0.7827 0.2898 0.2580 0.061 Uiso 1 1 calc R . .
C11C C 0.6436(9) 0.3635(8) 0.2826(6) 0.049(3) Uani 1 1 d . . .
H11C H 0.6742 0.4020 0.3019 0.059 Uiso 1 1 calc R . .
C12C C 0.5336(8) 0.3725(7) 0.2814(5) 0.042(3) Uani 1 1 d . . .
H12C H 0.4902 0.4157 0.3015 0.050 Uiso 1 1 calc R . .
C13C C 0.4875(7) 0.3175(7) 0.2505(5) 0.033(2) Uani 1 1 d . . .
C14C C 0.3091(8) 0.3969(7) 0.2318(5) 0.037(2) Uani 1 1 d . . .
H14C H 0.3362 0.4496 0.2267 0.044 Uiso 1 1 calc R . .
C15C C 0.1943(8) 0.4065(6) 0.2233(5) 0.034(2) Uani 1 1 d . . .
C16C C 0.1486(8) 0.3367(6) 0.2117(5) 0.035(2) Uani 1 1 d . . .
C17C C 0.0366(8) 0.3511(6) 0.2049(5) 0.033(2) Uani 1 1 d . . .
C18C C -0.0267(8) 0.4332(7) 0.2084(5) 0.043(3) Uani 1 1 d . . .
H18C H -0.1008 0.4422 0.2034 0.051 Uiso 1 1 calc R . .
C19C C 0.0194(9) 0.5035(7) 0.2195(5) 0.040(3) Uani 1 1 d . . .
H19C H -0.0240 0.5585 0.2232 0.048 Uiso 1 1 calc R . .
C20C C 0.1270(8) 0.4912(7) 0.2247(5) 0.039(3) Uani 1 1 d . . .
H20C H 0.1575 0.5393 0.2294 0.047 Uiso 1 1 calc R . .
O1 O -0.0900(5) -0.2679(4) 0.2038(3) 0.0340(16) Uani 1 1 d . . .
O2 O -0.1266(5) -0.0908(4) 0.2150(3) 0.0373(16) Uani 1 1 d . . .
C1 C -0.2286(8) -0.3240(7) 0.1657(6) 0.045(3) Uani 1 1 d . . .
H1D H -0.1706 -0.3757 0.1691 0.068 Uiso 1 1 calc R . .
H1E H -0.2552 -0.3028 0.1183 0.068 Uiso 1 1 calc R . .
H1F H -0.2853 -0.3414 0.1964 0.068 Uiso 1 1 calc R . .
C2 C -0.1893(8) -0.2494(7) 0.1867(5) 0.038(2) Uani 1 1 d . . .
C3 C -0.2581(8) -0.1661(7) 0.1863(5) 0.041(3) Uani 1 1 d . . .
H3D H -0.3301 -0.1591 0.1749 0.050 Uiso 1 1 calc R . .
C4 C -0.2236(8) -0.0925(7) 0.2024(5) 0.038(2) Uani 1 1 d . . .
C5 C -0.3036(8) -0.0039(7) 0.2019(6) 0.046(3) Uani 1 1 d . . .
H5D H -0.3018 0.0104 0.2466 0.068 Uiso 1 1 calc R . .
H5E H -0.3745 -0.0111 0.1928 0.068 Uiso 1 1 calc R . .
H5F H -0.2848 0.0446 0.1658 0.068 Uiso 1 1 calc R . .
O3 O -0.0124(5) -0.2213(4) 0.3279(3) 0.0344(16) Uani 1 1 d . . .
O4 O 0.1544(5) -0.3115(4) 0.2694(3) 0.0383(17) Uani 1 1 d . . .
C6 C -0.0212(9) -0.2491(8) 0.4502(6) 0.049(3) Uani 1 1 d . . .
H6D H -0.0219 -0.1883 0.4544 0.073 Uiso 1 1 calc R . .
H6E H 0.0158 -0.2924 0.4899 0.073 Uiso 1 1 calc R . .
H6F H -0.0937 -0.2574 0.4484 0.073 Uiso 1 1 calc R . .
C7 C 0.0347(8) -0.2632(7) 0.3848(5) 0.036(2) Uani 1 1 d . . .
C8 C 0.1373(8) -0.3206(7) 0.3892(5) 0.039(3) Uani 1 1 d . . .
H8D H 0.1697 -0.3443 0.4333 0.047 Uiso 1 1 calc R . .
C9 C 0.1926(9) -0.3438(6) 0.3323(5) 0.038(2) Uani 1 1 d . . .
C10 C 0.3004(8) -0.4059(7) 0.3416(5) 0.043(3) Uani 1 1 d . . .
H10D H 0.2941 -0.4646 0.3357 0.064 Uiso 1 1 calc R . .
H10E H 0.3278 -0.4125 0.3878 0.064 Uiso 1 1 calc R . .
H10F H 0.3486 -0.3806 0.3073 0.064 Uiso 1 1 calc R . .
O5 O 0.3407(7) 0.5243(6) 0.0297(5) 0.072(3) Uani 1 1 d . . .
C11 C 0.3277(12) 0.5597(8) -0.0434(7) 0.074(4) Uani 1 1 d . . .
H11D H 0.3928 0.5781 -0.0637 0.089 Uiso 1 1 calc R . .
H11E H 0.2690 0.6123 -0.0538 0.089 Uiso 1 1 calc R . .
C12 C 0.3037(11) 0.4839(7) -0.0732(6) 0.063(4) Uani 1 1 d . . .
H12D H 0.2272 0.4852 -0.0738 0.076 Uiso 1 1 calc R . .
H12E H 0.3315 0.4875 -0.1202 0.076 Uiso 1 1 calc R . .
C13 C 0.3621(11) 0.4011(8) -0.0220(6) 0.061(3) Uani 1 1 d . . .
H13D H 0.3292 0.3491 -0.0196 0.074 Uiso 1 1 calc R . .
H13E H 0.4369 0.3859 -0.0347 0.074 Uiso 1 1 calc R . .
C14 C 0.3518(10) 0.4288(9) 0.0458(6) 0.063(4) Uani 1 1 d . . .
H14D H 0.2895 0.4111 0.0709 0.076 Uiso 1 1 calc R . .
H44E H 0.4151 0.3996 0.0750 0.076 Uiso 1 1 calc R . .
O6 O 0.3532(6) 0.7253(6) 0.4990(5) 0.067(2) Uani 1 1 d . . .
C15 C 0.3821(9) 0.7670(8) 0.4286(6) 0.054(3) Uani 1 1 d . . .
H15D H 0.3609 0.7363 0.3954 0.065 Uiso 1 1 calc R . .
H15E H 0.4590 0.7636 0.4256 0.065 Uiso 1 1 calc R . .
C16 C 0.3237(10) 0.8643(8) 0.4131(6) 0.057(3) Uani 1 1 d . . .
H16D H 0.3049 0.8867 0.3636 0.068 Uiso 1 1 calc R . .
H16E H 0.3672 0.9027 0.4260 0.068 Uiso 1 1 calc R . .
C17 C 0.2236(9) 0.8626(7) 0.4577(6) 0.049(3) Uani 1 1 d . . .
H17D H 0.1978 0.9204 0.4701 0.059 Uiso 1 1 calc R . .
H17E H 0.1665 0.8477 0.4342 0.059 Uiso 1 1 calc R . .
C18 C 0.2665(10) 0.7870(8) 0.5216(6) 0.056(3) Uani 1 1 d . . .
H18D H 0.2918 0.8123 0.5569 0.067 Uiso 1 1 calc R . .
H18E H 0.2102 0.7550 0.5418 0.067 Uiso 1 1 calc R . .
O7 O 0.9071(10) 0.4531(7) 0.4406(6) 0.103(4) Uani 1 1 d . . .
C19 C 0.9376(12) 0.5363(9) 0.4031(7) 0.078(4) Uani 1 1 d . . .
H19D H 0.9868 0.5255 0.3657 0.094 Uiso 1 1 calc R . .
H19E H 0.9720 0.5621 0.4345 0.094 Uiso 1 1 calc R . .
C20 C 0.8349(11) 0.5993(9) 0.3736(7) 0.068(4) Uani 1 1 d . . .
H20D H 0.8013 0.6325 0.4074 0.082 Uiso 1 1 calc R . .
H20E H 0.8485 0.6430 0.3312 0.082 Uiso 1 1 calc R . .
C21 C 0.7642(15) 0.5399(11) 0.3579(9) 0.113(7) Uani 1 1 d . . .
H21D H 0.7680 0.5377 0.3089 0.135 Uiso 1 1 calc R . .
H21E H 0.6900 0.5604 0.3697 0.135 Uiso 1 1 calc R . .
C22 C 0.8131(14) 0.4488(10) 0.4054(8) 0.099(6) Uani 1 1 d . . .
H22D H 0.7607 0.4295 0.4399 0.119 Uiso 1 1 calc R . .
H22E H 0.8314 0.4037 0.3778 0.119 Uiso 1 1 calc R . .

loop_
_atom_site_aniso_label
_atom_site_aniso_U_11
_atom_site_aniso_U_22
_atom_site_aniso_U_33
_atom_site_aniso_U_23
_atom_site_aniso_U_13
_atom_site_aniso_U_12
U1 0.0317(2) 0.0325(2) 0.0319(2) -0.00837(17) -0.00058(16) -0.00545(17)
U2 0.0304(2) 0.0317(2) 0.0316(2) -0.00846(17) -0.00106(16) -0.00474(16)
U3 0.0306(2) 0.0316(2) 0.0316(2) -0.00752(17) -0.00127(16) -0.00465(17)
O1A 0.037(4) 0.036(4) 0.040(4) -0.009(3) -0.007(3) -0.011(3)
O2A 0.034(4) 0.029(4) 0.030(4) -0.004(3) 0.001(3) -0.009(3)
O3A 0.029(4) 0.032(4) 0.034(4) -0.003(3) 0.002(3) -0.006(3)
O4A 0.027(4) 0.032(4) 0.043(4) -0.016(3) -0.004(3) 0.004(3)
N1A 0.028(4) 0.035(5) 0.033(5) -0.008(4) -0.001(4) -0.007(4)
N2A 0.042(5) 0.033(5) 0.029(5) -0.007(4) -0.006(4) -0.008(4)
C1A 0.039(6) 0.039(6) 0.032(6) -0.018(5) 0.001(5) -0.013(5)
C2A 0.034(6) 0.036(6) 0.033(6) -0.006(5) -0.002(5) -0.008(5)
C3A 0.035(6) 0.029(5) 0.036(6) -0.013(5) 0.003(5) -0.009(5)
C4A 0.034(6) 0.042(6) 0.030(5) -0.010(5) -0.004(4) -0.012(5)
C5A 0.027(5) 0.038(6) 0.036(6) -0.013(5) 0.000(4) -0.006(5)
C6A 0.042(6) 0.022(5) 0.029(5) -0.008(4) 0.004(4) -0.013(4)
C7A 0.024(5) 0.048(6) 0.032(5) -0.013(5) 0.004(4) -0.008(5)
C8A 0.030(5) 0.032(5) 0.034(6) -0.011(5) -0.004(4) -0.002(4)
C9A 0.037(6) 0.042(6) 0.036(6) -0.009(5) -0.004(5) -0.008(5)
C10A 0.059(8) 0.046(7) 0.037(6) -0.005(5) -0.009(6) -0.023(6)
C11A 0.049(7) 0.033(6) 0.035(6) -0.002(5) 0.001(5) -0.004(5)
C12A 0.043(6) 0.034(6) 0.027(5) 0.003(5) 0.003(5) -0.010(5)
C13A 0.040(6) 0.036(6) 0.031(5) -0.012(5) 0.000(5) -0.011(5)
C14A 0.047(7) 0.027(5) 0.032(6) -0.002(4) 0.007(5) -0.008(5)
C15A 0.023(5) 0.041(6) 0.033(6) -0.004(5) 0.001(4) 0.000(5)
C16A 0.026(5) 0.028(5) 0.036(6) 0.000(5) 0.004(4) 0.006(4)
C17A 0.026(5) 0.034(6) 0.036(6) -0.002(5) 0.006(4) -0.009(5)
C18A 0.040(6) 0.034(6) 0.031(5) -0.001(5) -0.001(5) -0.010(5)
C19A 0.026(5) 0.042(6) 0.043(6) -0.013(5) 0.011(5) -0.006(5)
C20A 0.043(6) 0.032(5) 0.036(6) -0.013(5) 0.002(5) -0.010(5)
O1B 0.031(4) 0.039(4) 0.031(4) -0.013(3) 0.005(3) -0.013(3)
O2B 0.035(4) 0.032(4) 0.034(4) -0.011(3) -0.001(3) -0.008(3)
O3B 0.042(4) 0.031(4) 0.029(4) 0.000(3) -0.008(3) 0.003(3)
O4B 0.044(4) 0.039(4) 0.042(4) -0.016(4) -0.001(3) -0.004(3)
N1B 0.040(5) 0.032(5) 0.036(5) -0.008(4) 0.000(4) 0.002(4)
N2B 0.040(5) 0.030(4) 0.031(5) -0.004(4) 0.002(4) -0.005(4)
C1B 0.047(7) 0.031(6) 0.032(6) -0.008(5) 0.005(5) -0.012(5)
C2B 0.024(5) 0.031(5) 0.029(5) -0.006(4) 0.004(4) -0.007(4)
C3B 0.034(6) 0.030(5) 0.039(6) -0.005(5) 0.003(5) -0.006(5)
C4B 0.037(6) 0.056(7) 0.049(7) -0.024(6) 0.016(5) -0.021(5)
C5B 0.042(7) 0.056(7) 0.057(7) -0.019(6) 0.018(6) -0.017(6)
C6B 0.047(7) 0.042(6) 0.043(6) -0.022(5) -0.001(5) -0.013(5)
C7B 0.038(6) 0.040(6) 0.022(5) -0.008(5) 0.004(4) 0.002(5)
C8B 0.049(7) 0.028(5) 0.025(5) -0.005(4) -0.007(5) -0.015(5)
C9B 0.046(7) 0.037(6) 0.038(6) -0.013(5) -0.001(5) -0.013(5)
C10B 0.042(7) 0.041(6) 0.037(6) -0.008(5) 0.001(5) -0.008(5)
C11B 0.055(7) 0.039(6) 0.030(6) -0.008(5) 0.002(5) -0.016(5)
C12B 0.047(7) 0.034(6) 0.043(6) 0.001(5) -0.003(5) -0.007(5)
C13B 0.041(6) 0.031(5) 0.030(5) -0.006(5) 0.000(5) -0.007(5)
C14B 0.047(7) 0.043(6) 0.026(5) -0.010(5) 0.003(5) -0.011(5)
C15B 0.037(6) 0.041(6) 0.025(5) 0.000(5) -0.004(5) -0.009(5)
C16B 0.045(6) 0.035(6) 0.023(5) 0.001(5) 0.009(5) -0.005(5)
C17B 0.035(6) 0.033(6) 0.047(6) -0.017(5) -0.006(5) 0.004(5)
C18B 0.032(6) 0.039(6) 0.037(6) -0.005(5) 0.002(5) 0.002(5)
C19B 0.037(6) 0.051(7) 0.042(6) -0.008(6) -0.009(5) -0.015(5)
C20B 0.031(6) 0.041(6) 0.040(6) -0.014(5) 0.008(5) -0.004(5)
O1C 0.040(4) 0.036(4) 0.031(4) -0.010(3) 0.000(3) -0.013(3)
O2C 0.029(4) 0.036(4) 0.034(4) -0.010(3) 0.000(3) -0.004(3)
O3C 0.037(4) 0.030(4) 0.036(4) -0.003(3) -0.006(3) -0.002(3)
O4C 0.033(4) 0.044(4) 0.050(4) -0.017(4) -0.002(3) -0.009(3)
N1C 0.029(5) 0.040(5) 0.030(5) 0.000(4) 0.002(4) -0.003(4)
N2C 0.033(5) 0.036(5) 0.031(5) -0.009(4) -0.004(4) -0.002(4)
C1C 0.032(6) 0.030(5) 0.033(6) -0.004(5) -0.004(5) -0.004(5)
C2C 0.034(6) 0.029(5) 0.028(5) -0.001(4) 0.006(4) -0.004(4)
C3C 0.019(5) 0.033(5) 0.031(5) -0.001(5) -0.002(4) 0.004(4)
C4C 0.028(5) 0.037(6) 0.041(6) -0.011(5) 0.002(5) -0.008(5)
C5C 0.037(6) 0.051(7) 0.033(6) -0.002(5) 0.006(5) -0.004(5)
C6C 0.028(5) 0.044(6) 0.032(6) -0.007(5) -0.005(4) -0.007(5)
C7C 0.027(5) 0.032(5) 0.043(6) -0.003(5) 0.006(5) -0.008(4)
C8C 0.039(6) 0.034(6) 0.040(6) -0.001(5) -0.011(5) -0.014(5)
C9C 0.029(6) 0.055(7) 0.052(7) -0.018(6) 0.000(5) -0.010(5)
C10C 0.034(6) 0.057(7) 0.065(8) -0.020(7) 0.002(6) -0.013(6)
C11C 0.053(8) 0.052(7) 0.048(7) -0.016(6) -0.007(6) -0.021(6)
C12C 0.038(6) 0.053(7) 0.036(6) -0.015(5) -0.008(5) -0.006(5)
C13C 0.025(5) 0.037(6) 0.033(6) -0.008(5) 0.002(4) 0.005(5)
C14C 0.043(6) 0.031(6) 0.040(6) -0.009(5) 0.009(5) -0.015(5)
C15C 0.041(6) 0.022(5) 0.037(6) -0.003(4) -0.007(5) -0.004(5)
C16C 0.038(6) 0.030(5) 0.034(6) -0.005(5) -0.008(5) -0.003(5)
C17C 0.045(6) 0.024(5) 0.028(5) -0.009(4) 0.001(5) -0.002(5)
C18C 0.037(6) 0.037(6) 0.055(7) -0.017(5) -0.016(5) 0.002(5)
C19C 0.050(7) 0.032(6) 0.037(6) -0.012(5) -0.002(5) -0.005(5)
C20C 0.042(7) 0.046(6) 0.030(6) -0.010(5) 0.000(5) -0.008(5)
O1 0.028(4) 0.036(4) 0.038(4) -0.011(3) 0.007(3) -0.005(3)
O2 0.040(4) 0.035(4) 0.035(4) -0.009(3) 0.004(3) -0.005(3)
C1 0.034(6) 0.048(7) 0.058(7) -0.018(6) -0.006(5) -0.011(5)
C2 0.040(6) 0.048(6) 0.026(5) -0.005(5) -0.004(5) -0.012(5)
C3 0.028(6) 0.054(7) 0.041(6) -0.011(5) 0.000(5) -0.003(5)
C4 0.030(6) 0.046(6) 0.036(6) -0.006(5) 0.007(5) -0.008(5)
C5 0.034(6) 0.047(7) 0.054(7) -0.019(6) 0.003(5) 0.003(5)
O3 0.035(4) 0.034(4) 0.034(4) -0.008(3) 0.002(3) -0.007(3)
O4 0.042(4) 0.036(4) 0.032(4) -0.003(3) -0.005(3) -0.003(3)
C6 0.048(7) 0.057(7) 0.044(7) -0.012(6) 0.005(5) -0.017(6)
C7 0.037(6) 0.038(6) 0.031(6) -0.008(5) -0.003(5) -0.003(5)
C8 0.042(6) 0.038(6) 0.033(6) 0.000(5) -0.003(5) -0.012(5)
C9 0.046(7) 0.023(5) 0.043(6) -0.004(5) 0.002(5) -0.006(5)
C10 0.047(7) 0.040(6) 0.038(6) -0.010(5) -0.002(5) -0.001(5)
O5 0.079(7) 0.078(7) 0.071(6) -0.046(6) -0.004(5) -0.006(5)
C11 0.094(11) 0.045(8) 0.085(11) -0.015(8) 0.010(9) -0.019(8)
C12 0.085(10) 0.045(7) 0.049(8) -0.006(6) -0.009(7) 0.005(7)
C13 0.088(10) 0.042(7) 0.051(8) -0.009(6) 0.008(7) -0.010(7)
C14 0.052(8) 0.077(10) 0.057(8) -0.030(7) 0.000(6) 0.010(7)
O6 0.041(5) 0.076(6) 0.066(6) 0.012(5) -0.002(4) -0.002(5)
C15 0.038(7) 0.059(8) 0.071(9) -0.019(7) -0.003(6) -0.017(6)
C16 0.064(8) 0.062(8) 0.038(7) -0.011(6) -0.002(6) 0.000(7)
C17 0.048(7) 0.042(6) 0.053(7) -0.008(6) -0.016(6) -0.001(6)
C18 0.063(8) 0.059(8) 0.049(7) -0.011(6) 0.017(6) -0.025(7)
O7 0.127(10) 0.079(7) 0.100(8) 0.000(6) -0.029(7) -0.032(7)
C19 0.103(12) 0.061(9) 0.063(9) -0.003(8) -0.009(9) -0.013(9)
C20 0.079(10) 0.061(8) 0.060(8) -0.013(7) -0.027(7) 0.000(8)
C21 0.134(16) 0.100(13) 0.101(13) 0.015(11) -0.046(12) -0.054(12)
C22 0.143(16) 0.088(11) 0.080(11) -0.002(9) -0.055(11) -0.070(11)

loop_
_atom_type_symbol
_atom_type_description
_atom_type_scat_dispersion_real
_atom_type_scat_dispersion_imag
_atom_type_scat_source
C C 0.0033 0.0016 'International Tables Vol C Tables 4.2.6.8 and 6.1.1.4'
H H 0.0000 0.0000 'International Tables Vol C Tables 4.2.6.8 and 6.1.1.4'
N N 0.0061 0.0033 'International Tables Vol C Tables 4.2.6.8 and 6.1.1.4'
O O 0.0106 0.0060 'International Tables Vol C Tables 4.2.6.8 and 6.1.1.4'
U U -9.6767 9.6646 'International Tables Vol C Tables 4.2.6.8 and 6.1.1.4'

loop_
_geom_angle_atom_site_label_1
_geom_angle_atom_site_label_2
_geom_angle_atom_site_label_3
_geom_angle
_geom_angle_site_symmetry_1
_geom_angle_site_symmetry_3
_geom_angle_publ_flag
O2 U1 O4 140.3(2) . . ?
O2 U1 O3A 137.3(2) . . ?
O4 U1 O3A 74.0(2) . . ?
O2 U1 O1 72.2(2) . . ?
O4 U1 O1 90.1(2) . . ?
O3A U1 O1 146.4(2) . . ?
O2 U1 O2A 78.2(2) . . ?
O4 U1 O2A 135.5(2) . . ?
O3A U1 O2A 61.9(2) . . ?
O1 U1 O2A 130.5(2) . . ?
O2 U1 O3 72.9(2) . . ?
O4 U1 O3 68.5(2) . . ?
O3A U1 O3 121.3(2) . . ?
O1 U1 O3 77.1(2) . . ?
O2A U1 O3 130.1(2) . . ?
O2 U1 N1A 76.7(2) . . ?
O4 U1 N1A 130.6(2) . . ?
O3A U1 N1A 98.7(2) . . ?
O1 U1 N1A 69.2(2) . . ?
O2A U1 N1A 65.8(2) . . ?
O3 U1 N1A 140.0(2) . . ?
O2 U1 N2A 135.1(2) . . ?
O4 U1 N2A 71.4(2) . . ?
O3A U1 N2A 68.1(2) . . ?
O1 U1 N2A 78.9(2) . . ?
O2A U1 N2A 96.3(2) . . ?
O3 U1 N2A 132.7(2) . . ?
N1A U1 N2A 61.0(2) . . ?
O2 U1 O1B 83.7(2) . . ?
O4 U1 O1B 92.5(2) . . ?
O3A U1 O1B 67.0(2) . . ?
O1 U1 O1B 144.7(2) . . ?
O2A U1 O1B 65.7(2) . . ?
O3 U1 O1B 71.2(2) . . ?
N1A U1 O1B 130.4(2) . . ?
N2A U1 O1B 135.0(2) . . ?
O1C U2 O1A 93.0(2) . . ?
O1C U2 O1B 154.0(2) . . ?
O1A U2 O1B 87.1(2) . . ?
O1C U2 O4A 90.6(2) . . ?
O1A U2 O4A 167.2(2) . . ?
O1B U2 O4A 95.0(2) . . ?
O1C U2 O3A 88.7(2) . . ?
O1A U2 O3A 126.5(2) . . ?
O1B U2 O3A 70.8(2) . . ?
O4A U2 O3A 65.8(2) . . ?
O1C U2 O2A 86.4(2) . . ?
O1A U2 O2A 66.3(2) . . ?
O1B U2 O2A 69.9(2) . . ?
O4A U2 O2A 126.3(2) . . ?
O3A U2 O2A 60.5(2) . . ?
O1C U2 O2B 136.1(2) . . ?
O1A U2 O2B 75.9(2) . . ?
O1B U2 O2B 69.1(2) . . ?
O4A U2 O2B 93.0(2) . . ?
O3A U2 O2B 132.2(2) . . ?
O2A U2 O2B 124.5(2) . . ?
O1C U2 O2C 66.8(2) . . ?
O1A U2 O2C 90.4(2) . . ?
O1B U2 O2C 139.2(2) . . ?
O4A U2 O2C 79.7(2) . . ?
O3A U2 O2C 137.5(2) . . ?
O2A U2 O2C 143.9(2) . . ?
O2B U2 O2C 70.8(2) . . ?
O3C U3 O3B 165.3(2) . . ?
O3C U3 O2C 84.5(2) . . ?
O3B U3 O2C 84.7(2) . . ?
O3C U3 O2B 84.2(2) . . ?
O3B U3 O2B 83.6(2) . . ?
O2C U3 O2B 75.8(2) . . ?
O3C U3 N1B 76.0(2) . . ?
O3B U3 N1B 107.8(2) . . ?
O2C U3 N1B 143.9(2) . . ?
O2B U3 N1B 72.3(2) . . ?
O3C U3 N1C 100.5(2) . . ?
O3B U3 N1C 85.4(3) . . ?
O2C U3 N1C 72.0(2) . . ?
O2B U3 N1C 146.8(2) . . ?
N1B U3 N1C 140.9(3) . . ?
O3C U3 N2B 123.4(2) . . ?
O3B U3 N2B 69.3(2) . . ?
O2C U3 N2B 150.7(2) . . ?
O2B U3 N2B 112.9(2) . . ?
N1B U3 N2B 61.1(3) . . ?
N1C U3 N2B 92.1(3) . . ?
O3C U3 N2C 69.4(2) . . ?
O3B U3 N2C 124.7(2) . . ?
O2C U3 N2C 118.2(2) . . ?
O2B U3 N2C 147.6(2) . . ?
N1B U3 N2C 83.0(3) . . ?
N1C U3 N2C 60.2(2) . . ?
N2B U3 N2C 70.2(2) . . ?
C1A O1A U2 122.2(5) . . ?
C1A O1A O4C 95.9(5) . . ?
U2 O1A O4C 140.8(3) . . ?
C2A O2A U1 126.1(6) . . ?
C2A O2A U2 118.5(5) . . ?
U1 O2A U2 103.6(2) . . ?
C16A O3A U1 130.4(6) . . ?
C16A O3A U2 119.5(6) . . ?
U1 O3A U2 105.0(2) . . ?
C17A O4A U2 120.0(5) . . ?
C7A N1A C8A 118.6(7) . . ?
C7A N1A U1 126.1(6) . . ?
C8A N1A U1 114.8(6) . . ?
C14A N2A C13A 120.1(8) . . ?
C14A N2A U1 125.4(6) . . ?
C13A N2A U1 114.4(6) . . ?
O1A C1A C6A 128.3(8) . . ?
O1A C1A C2A 114.4(8) . . ?
C6A C1A C2A 117.3(8) . . ?
O2A C2A C1A 117.3(8) . . ?
O2A C2A C3A 120.9(8) . . ?
C1A C2A C3A 121.8(9) . . ?
C4A C3A C2A 118.8(8) . . ?
C4A C3A C7A 120.9(8) . . ?
C2A C3A C7A 120.0(9) . . ?
C3A C4A C5A 119.9(8) . . ?
C6A C5A C4A 120.2(9) . . ?
C1A C6A C5A 121.7(8) . . ?
N1A C7A C3A 125.5(8) . . ?
C9A C8A C13A 120.4(8) . . ?
C9A C8A N1A 123.7(8) . . ?
C13A C8A N1A 115.8(7) . . ?
C10A C9A C8A 120.1(10) . . ?
C9A C10A C11A 119.8(9) . . ?
C12A C11A C10A 118.9(9) . . ?
C13A C12A C11A 121.1(9) . . ?
C12A C13A C8A 119.4(8) . . ?
C12A C13A N2A 124.8(9) . . ?
C8A C13A N2A 115.7(8) . . ?
N2A C14A C15A 126.5(9) . . ?
C16A C15A C20A 118.1(8) . . ?
C16A C15A C14A 122.4(9) . . ?
C20A C15A C14A 119.2(9) . . ?
O3A C16A C15A 121.3(8) . . ?
O3A C16A C17A 115.7(8) . . ?
C15A C16A C17A 122.9(8) . . ?
O4A C17A C18A 127.6(8) . . ?
O4A C17A C16A 115.8(8) . . ?
C18A C17A C16A 116.5(8) . . ?
C17A C18A C19A 121.1(9) . . ?
C20A C19A C18A 121.4(9) . . ?
C19A C20A C15A 119.5(9) . . ?
C1B O1B U2 112.0(6) . . ?
C1B O1B U1 135.4(6) . . ?
U2 O1B U1 97.7(2) . . ?
C2B O2B U3 139.8(5) . . ?
C2B O2B U2 109.1(5) . . ?
U3 O2B U2 106.7(3) . . ?
C16B O3B U3 147.5(6) . . ?
C7B N1B C8B 117.6(8) . . ?
C7B N1B U3 129.5(6) . . ?
C8B N1B U3 112.8(6) . . ?
C14B N2B C13B 118.0(8) . . ?
C14B N2B U3 131.3(7) . . ?
C13B N2B U3 110.3(6) . . ?
O1B C1B C6B 121.7(9) . . ?
O1B C1B C2B 118.9(9) . . ?
C6B C1B C2B 119.4(9) . . ?
O2B C2B C3B 122.1(8) . . ?
O2B C2B C1B 118.4(8) . . ?
C3B C2B C1B 119.5(9) . . ?
C4B C3B C2B 119.8(9) . . ?
C4B C3B C7B 115.7(9) . . ?
C2B C3B C7B 124.4(9) . . ?
C3B C4B C5B 120.1(9) . . ?
C4B C5B C6B 120.2(10) . . ?
C1B C6B C5B 120.9(10) . . ?
N1B C7B C3B 130.2(9) . . ?
C9B C8B C13B 120.5(9) . . ?
C9B C8B N1B 125.5(9) . . ?
C13B C8B N1B 114.0(8) . . ?
C10B C9B C8B 120.6(10) . . ?
C9B C10B C11B 119.1(10) . . ?
C10B C11B C12B 121.5(10) . . ?
C13B C12B C11B 117.7(10) . . ?
C12B C13B C8B 120.5(9) . . ?
C12B C13B N2B 122.8(9) . . ?
C8B C13B N2B 116.7(8) . . ?
N2B C14B C15B 126.4(9) . . ?
C20B C15B C16B 117.9(9) . . ?
C20B C15B C14B 120.1(9) . . ?
C16B C15B C14B 121.8(9) . . ?
O3B C16B C17B 118.9(9) . . ?
O3B C16B C15B 121.7(9) . . ?
C17B C16B C15B 119.3(9) . . ?
O4B C17B C18B 120.3(8) . . ?
O4B C17B C16B 119.5(9) . . ?
C18B C17B C16B 120.2(9) . . ?
C17B C18B C19B 120.2(9) . . ?
C20B C19B C18B 119.9(10) . . ?
C19B C20B C15B 122.2(10) . . ?
C1C O1C U2 125.5(6) . . ?
C2C O2C U3 138.3(6) . . ?
C2C O2C U2 114.6(5) . . ?
U3 O2C U2 106.7(3) . . ?
C2C O2C N1C 81.9(5) . . ?
U3 O2C N1C 58.0(2) . . ?
U2 O2C N1C 162.6(3) . . ?
C16C O3C U3 136.7(6) . . ?
C7C N1C C8C 117.6(9) . . ?
C7C N1C U3 130.3(7) . . ?
C8C N1C U3 111.1(6) . . ?
C14C N2C C13C 119.6(8) . . ?
C14C N2C U3 128.8(7) . . ?
C13C N2C U3 111.5(6) . . ?
N1C N2C U3 59.0(2) . . ?
O1C C1C C6C 124.0(9) . . ?
O1C C1C C2C 117.2(9) . . ?
C6C C1C C2C 118.8(9) . . ?
O2C C2C C3C 126.0(8) . . ?
O2C C2C C1C 115.6(8) . . ?
C3C C2C C1C 118.4(9) . . ?
C4C C3C C2C 119.7(9) . . ?
C4C C3C C7C 118.8(9) . . ?
C2C C3C C7C 121.5(9) . . ?
C3C C4C C5C 121.2(9) . . ?
C6C C5C C4C 119.7(10) . . ?
C5C C6C C1C 122.0(9) . . ?
N1C C7C C3C 129.5(9) . . ?
C13C C8C C9C 120.4(9) . . ?
C13C C8C N1C 116.0(9) . . ?
C9C C8C N1C 123.6(9) . . ?
C10C C9C C8C 118.0(10) . . ?
C11C C10C C9C 121.6(10) . . ?
C12C C11C C10C 119.9(10) . . ?
C11C C12C C13C 120.3(10) . . ?
C12C C13C C8C 119.7(9) . . ?
C12C C13C N2C 126.1(9) . . ?
C8C C13C N2C 114.2(9) . . ?
N2C C14C C15C 124.0(9) . . ?
C16C C15C C20C 119.1(9) . . ?
C16C C15C C14C 122.5(9) . . ?
C20C C15C C14C 118.3(9) . . ?
O3C C16C C15C 122.8(9) . . ?
O3C C16C C17C 118.2(8) . . ?
C15C C16C C17C 119.0(9) . . ?
C18C C17C O4C 119.4(9) . . ?
C18C C17C C16C 120.5(9) . . ?
O4C C17C C16C 120.1(8) . . ?
C17C C18C C19C 120.4(10) . . ?
C20C C19C C18C 119.7(10) . . ?
C19C C20C C15C 121.2(10) . . ?
C2 O1 U1 135.1(6) . . ?
C4 O2 U1 135.7(6) . . ?
O1 C2 C3 123.9(9) . . ?
O1 C2 C1 115.0(9) . . ?
C3 C2 C1 121.1(9) . . ?
C2 C3 C4 123.0(9) . . ?
O2 C4 C3 125.1(9) . . ?
O2 C4 C5 114.7(9) . . ?
C3 C4 C5 120.1(9) . . ?
C7 O3 U1 135.6(6) . . ?
C9 O4 U1 138.3(6) . . ?
O3 C7 C8 123.4(9) . . ?
O3 C7 C6 117.1(9) . . ?
C8 C7 C6 119.5(9) . . ?
C9 C8 C7 124.2(9) . . ?
O4 C9 C8 121.5(9) . . ?
O4 C9 C10 117.6(9) . . ?
C8 C9 C10 120.9(9) . . ?
C14 O5 C11 109.5(9) . . ?
O5 C11 C12 106.6(10) . . ?
C13 C12 C11 101.3(10) . . ?
C14 C13 C12 103.5(9) . . ?
O5 C14 C13 107.2(10) . . ?
C18 O6 C15 108.8(9) . . ?
O6 C15 C16 106.5(10) . . ?
C15 C16 C17 104.4(10) . . ?
C18 C17 C16 100.9(9) . . ?
O6 C18 C17 107.7(9) . . ?
C22 O7 C19 105.4(11) . . ?
O7 C19 C20 105.4(13) . . ?
C21 C20 C19 106.1(12) . . ?
C20 C21 C22 101.2(11) . . ?
O7 C22 C21 111.7(11) . . ?

loop_
_geom_bond_atom_site_label_1
_geom_bond_atom_site_label_2
_geom_bond_distance
_geom_bond_site_symmetry_2
_geom_bond_publ_flag
U1 O2 2.316(7) . ?
U1 O4 2.321(6) . ?
U1 O3A 2.323(6) . ?
U1 O1 2.326(6) . ?
U1 O2A 2.365(6) . ?
U1 O3 2.423(6) . ?
U1 N1A 2.589(7) . ?
U1 N2A 2.607(8) . ?
U1 O1B 2.622(6) . ?
U1 U2 3.7418(6) . ?
U1 U3 7.3458(7) . ?
U2 O1C 2.222(6) . ?
U2 O1A 2.326(6) . ?
U2 O1B 2.342(6) . ?
U2 O4A 2.370(6) . ?
U2 O3A 2.392(6) . ?
U2 O2A 2.398(6) . ?
U2 O2B 2.468(6) . ?
U2 O2C 2.520(6) . ?
U2 U3 3.8895(5) . ?
U3 O3C 2.167(6) . ?
U3 O3B 2.175(6) . ?
U3 O2C 2.327(6) . ?
U3 O2B 2.379(6) . ?
U3 N1B 2.546(8) . ?
U3 N1C 2.577(8) . ?
U3 N2B 2.602(8) . ?
U3 N2C 2.622(8) . ?
O1A C1A 1.361(10) . ?
O1A O4C 2.845(9) . ?
O2A C2A 1.340(11) . ?
O2A O3A 2.412(9) . ?
O2A N1A 2.699(9) . ?
O3A C16A 1.333(10) . ?
O3A N2A 2.772(9) . ?
O4A C17A 1.355(11) . ?
O4A O4B 2.746(9) . ?
N1A C7A 1.301(12) . ?
N1A C8A 1.441(11) . ?
N1A N2A 2.639(11) . ?
N2A C14A 1.296(12) . ?
N2A C13A 1.436(11) . ?
C1A C6A 1.375(13) . ?
C1A C2A 1.407(12) . ?
C2A C3A 1.411(13) . ?
C3A C4A 1.373(13) . ?
C3A C7A 1.466(12) . ?
C4A C5A 1.398(12) . ?
C5A C6A 1.387(12) . ?
C8A C9A 1.378(12) . ?
C8A C13A 1.388(13) . ?
C9A C10A 1.377(13) . ?
C10A C11A 1.399(14) . ?
C11A C12A 1.388(13) . ?
C12A C13A 1.363(13) . ?
C14A C15A 1.448(13) . ?
C15A C16A 1.393(13) . ?
C15A C20A 1.406(13) . ?
C16A C17A 1.416(13) . ?
C17A C18A 1.377(13) . ?
C18A C19A 1.403(13) . ?
C19A C20A 1.366(13) . ?
O1B C1B 1.368(11) . ?
O2B C2B 1.373(11) . ?
O2B N1B 2.908(10) . ?
O2B O3B 3.039(9) . ?
O3B C16B 1.339(11) . ?
O3B N2B 2.739(10) . ?
O4B C17B 1.371(11) . ?
N1B C7B 1.305(12) . ?
N1B C8B 1.432(11) . ?
N1B N2B 2.618(12) . ?
N2B C14B 1.275(12) . ?
N2B C13B 1.444(12) . ?
C1B C6B 1.368(14) . ?
C1B C2B 1.413(12) . ?
C2B C3B 1.409(12) . ?
C3B C4B 1.382(13) . ?
C3B C7B 1.438(13) . ?
C4B C5B 1.388(14) . ?
C5B C6B 1.391(14) . ?
C8B C9B 1.387(13) . ?
C8B C13B 1.388(13) . ?
C9B C10B 1.362(13) . ?
C10B C11B 1.396(14) . ?
C11B C12B 1.409(14) . ?
C12B C13B 1.386(13) . ?
C14B C15B 1.446(13) . ?
C15B C20B 1.398(13) . ?
C15B C16B 1.421(13) . ?
C16B C17B 1.394(13) . ?
C17B C18B 1.379(13) . ?
C18B C19B 1.394(13) . ?
C19B C20B 1.345(13) . ?
O1C C1C 1.327(11) . ?
O2C C2C 1.350(11) . ?
O2C N1C 2.890(10) . ?
O2C O3C 3.023(8) . ?
O3C C16C 1.336(11) . ?
O3C N2C 2.752(10) . ?
O4C C17C 1.383(11) . ?
N1C C7C 1.288(12) . ?
N1C C8C 1.425(12) . ?
N1C N2C 2.608(11) . ?
N2C C14C 1.292(12) . ?
N2C C13C 1.418(12) . ?
C1C C6C 1.393(13) . ?
C1C C2C 1.434(13) . ?
C2C C3C 1.432(13) . ?
C3C C4C 1.384(13) . ?
C3C C7C 1.435(13) . ?
C4C C5C 1.390(13) . ?
C5C C6C 1.376(14) . ?
C8C C13C 1.401(13) . ?
C8C C9C 1.406(13) . ?
C9C C10C 1.391(14) . ?
C10C C11C 1.383(15) . ?
C11C C12C 1.379(14) . ?
C12C C13C 1.386(13) . ?
C14C C15C 1.450(13) . ?
C15C C16C 1.393(13) . ?
C15C C20C 1.413(13) . ?
C16C C17C 1.403(13) . ?
C17C C18C 1.370(12) . ?
C18C C19C 1.399(13) . ?
C19C C20C 1.347(14) . ?
O1 C2 1.277(11) . ?
O2 C4 1.274(11) . ?
C1 C2 1.492(13) . ?
C2 C3 1.397(14) . ?
C3 C4 1.407(14) . ?
C4 C5 1.524(13) . ?
O3 C7 1.251(11) . ?
O4 C9 1.287(11) . ?
C6 C7 1.486(14) . ?
C7 C8 1.411(13) . ?
C8 C9 1.380(14) . ?
C9 C10 1.492(13) . ?
O5 C14 1.407(14) . ?
O5 C11 1.411(15) . ?
C11 C12 1.515(16) . ?
C12 C13 1.495(15) . ?
C13 C14 1.488(15) . ?
O6 C18 1.434(14) . ?
O6 C15 1.443(14) . ?
C15 C16 1.493(15) . ?
C16 C17 1.520(16) . ?
C17 C18 1.520(15) . ?
O7 C22 1.426(15) . ?
O7 C19 1.436(16) . ?
C19 C20 1.499(17) . ?
C20 C21 1.499(18) . ?
C21 C22 1.510(19) . ?
